data_1572641
loop_
_publ_author_name
'Le&#xf3;n, F&#xe9;lix'
'Garc&#xed;a-Rodeja, Yago'
'Mallet-Ladeira, Sonia'
'Miqueu, Karinne'
'Szal&#xf3;ki, Gy&#xf6;rgy'
'Bourissou, Didier'

_publ_section_title
;
 Catechol/<i>o</i>-benzoquinone exchange at gold(iii).
;
_journal_issue 40
_journal_name_full 'Chemical science'
_journal_page_first 16651
_journal_page_last 16659
_journal_paper_doi 10.1039/d4sc04374j
_journal_volume 15
_journal_year 2024
_chemical_formula_moiety 'C22 H22 Au Cl2 O2 P'
_chemical_formula_sum 'C22 H22 Au Cl2 O2 P'
_chemical_formula_weight 617.24
_space_group_IT_number 14
_space_group_name_Hall '-P 2ybc'
_space_group_name_H-M_alt 'P 1 21/c 1'
_symmetry_cell_setting monoclinic
_symmetry_Int_Tables_number 14
_symmetry_space_group_name_Hall '-P 2ybc'
_symmetry_space_group_name_H-M 'P 1 21/c 1'
_atom_sites_solution_hydrogens geom
_atom_sites_solution_primary dual
_atom_sites_solution_secondary difmap
_audit_update_record
;
2024-02-09 deposited with the CCDC.	2024-09-16 downloaded from the CCDC.
;
_cell_angle_alpha 90
_cell_angle_beta 98.291(2)
_cell_angle_gamma 90
_cell_formula_units_Z 4
_cell_length_a 10.7611(7)
_cell_length_b 14.4997(9)
_cell_length_c 13.7734(8)
_cell_measurement_reflns_used 9410
_cell_measurement_temperature 193(2)
_cell_measurement_theta_max 42.08
_cell_measurement_theta_min 3.31
_cell_volume 2126.6(2)
_computing_cell_refinement 'APEX2 and SAINT'
_computing_data_collection APEX2
_computing_data_reduction SAINT
_computing_molecular_graphics 'Ortep-3 for Windows (Farrugia, 1997)'
_computing_publication_material 'WinGX publication routines (Farrugia, 1999)'
_computing_structure_refinement 'SHELXL-2018/3 (Sheldrick, 2015)'
_computing_structure_solution 'SHELXT (Sheldrick 2015)'
_diffrn_ambient_temperature 193(2)
_diffrn_measured_fraction_theta_full 0.992
_diffrn_measured_fraction_theta_max 0.992
_diffrn_measurement_device_type 'Bruker D8 VENTURE PHOTON III'
_diffrn_measurement_method 'phi and omega scans'
_diffrn_radiation_monochromator triumph
_diffrn_radiation_source 'fine focus sealed tube'
_diffrn_radiation_type MoK\a
_diffrn_radiation_wavelength 0.71073
_diffrn_reflns_av_R_equivalents 0.0355
_diffrn_reflns_av_unetI/netI 0.0182
_diffrn_reflns_Laue_measured_fraction_full 0.992
_diffrn_reflns_Laue_measured_fraction_max 0.992
_diffrn_reflns_limit_h_max 20
_diffrn_reflns_limit_h_min -20
_diffrn_reflns_limit_k_max 27
_diffrn_reflns_limit_k_min -27
_diffrn_reflns_limit_l_max 25
_diffrn_reflns_limit_l_min -26
_diffrn_reflns_number 145612
_diffrn_reflns_point_group_measured_fraction_full 0.972
_diffrn_reflns_point_group_measured_fraction_max 0.992
_diffrn_reflns_theta_full 25.242
_diffrn_reflns_theta_max 42.16
_diffrn_reflns_theta_min 2.653
_diffrn_standards_decay_% 0
_diffrn_standards_interval_count 0
_diffrn_standards_interval_time 0
_diffrn_standards_number 0
_exptl_absorpt_coefficient_mu 7.26
_exptl_absorpt_correction_T_max 0.7483
_exptl_absorpt_correction_T_min 0.5189
_exptl_absorpt_correction_type multi-scan
_exptl_absorpt_process_details 'SADABS (Bruker-AXS)'
_exptl_crystal_colour orange
_exptl_crystal_density_diffrn 1.928
_exptl_crystal_density_method 'not measured'
_exptl_crystal_description stick
_exptl_crystal_F_000 1192
_exptl_crystal_size_max 0.18
_exptl_crystal_size_mid 0.1
_exptl_crystal_size_min 0.04
_refine_diff_density_max 1.237
_refine_diff_density_min -1.119
_refine_diff_density_rms 0.077
_refine_ls_extinction_method none
_refine_ls_goodness_of_fit_ref 1.042
_refine_ls_hydrogen_treatment constr
_refine_ls_matrix_type full
_refine_ls_number_parameters 257
_refine_ls_number_reflns 14871
_refine_ls_number_restraints 0
_refine_ls_restrained_S_all 1.042
_refine_ls_R_factor_all 0.0202
_refine_ls_R_factor_gt 0.0153
_refine_ls_shift/su_max 0.003
_refine_ls_shift/su_mean 0
_refine_ls_structure_factor_coef Fsqd
_refine_ls_weighting_details 'w=1/[\s^2^(Fo^2^)+(0.0155P)^2^+0.4630P] where P=(Fo^2^+2Fc^2^)/3'
_refine_ls_weighting_scheme calc
_refine_ls_wR_factor_gt 0.0359
_refine_ls_wR_factor_ref 0.0373
_reflns_Friedel_coverage 0
_reflns_number_gt 13124
_reflns_number_total 14871
_reflns_threshold_expression 'I > 2\s(I)'
_cod_data_source_file d4sc04374j2.cif
_cod_data_source_block GS0383-1
_cod_depositor_comments 'Adding full bibliography for 1572639--1572645.cif.'
_cod_original_sg_symbol_H-M 'P 21/c'
_cod_database_code 1572641

loop_
_symmetry_equiv_pos_as_xyz
'x, y, z'
'-x, y+1/2, -z+1/2'
'-x, -y, -z'
'x, -y-1/2, z-1/2'

loop_
_atom_site_label
_atom_site_type_symbol
_atom_site_fract_x
_atom_site_fract_y
_atom_site_fract_z
_atom_site_U_iso_or_equiv
_atom_site_adp_type
_atom_site_occupancy
_atom_site_site_symmetry_order
_atom_site_calc_flag
_atom_site_refinement_flags_posn
_atom_site_refinement_flags_adp
_atom_site_refinement_flags_occupancy
_atom_site_disorder_assembly
_atom_site_disorder_group
Au1 Au 0.64650(2) 0.64345(2) 0.42272(2) 0.019310(10) Uani 1 1 d . . . . .
P1 P 0.66064(2) 0.77092(2) 0.51645(2) 0.01918(3) Uani 1 1 d . . . . .
Cl2 Cl 0.89724(4) 0.34141(3) 0.12941(3) 0.04687(8) Uani 1 1 d . . . . .
Cl1 Cl 1.10737(3) 0.49881(2) 0.17247(3) 0.04121(7) Uani 1 1 d . . . . .
O2 O 0.63355(7) 0.53073(5) 0.33349(6) 0.02534(12) Uani 1 1 d . . . . .
C1 C 0.47090(9) 0.63590(6) 0.45656(7) 0.02170(13) Uani 1 1 d . . . . .
O1 O 0.82361(8) 0.65263(5) 0.38706(7) 0.02770(14) Uani 1 1 d . . . . .
C22 C 0.74460(9) 0.51793(6) 0.30121(7) 0.02246(14) Uani 1 1 d . . . . .
C9 C 0.26435(10) 0.56691(8) 0.44106(10) 0.0323(2) Uani 1 1 d . . . . .
H9 H 0.206685 0.522255 0.410905 0.039 Uiso 1 1 calc R U . . .
C2 C 0.43288(8) 0.69988(6) 0.52507(7) 0.02147(13) Uani 1 1 d . . . . .
C7 C 0.31103(9) 0.69435(7) 0.55280(8) 0.02640(16) Uani 1 1 d . . . . .
C10 C 0.38745(10) 0.56976(7) 0.41606(8) 0.02729(16) Uani 1 1 d . . . . .
H10 H 0.412396 0.525988 0.371315 0.033 Uiso 1 1 calc R U . . .
C21 C 0.76545(10) 0.44304(7) 0.24245(7) 0.02663(16) Uani 1 1 d . . . . .
H21 H 0.702295 0.397315 0.227836 0.032 Uiso 1 1 calc R U . . .
C20 C 0.87862(11) 0.43477(7) 0.20490(7) 0.02845(18) Uani 1 1 d . . . . .
C17 C 0.84216(9) 0.58257(6) 0.32722(7) 0.02242(14) Uani 1 1 d . . . . .
C15 C 0.68512(14) 0.96110(8) 0.49842(10) 0.0369(2) Uani 1 1 d . . . . .
H15A H 0.683708 1.014091 0.45411 0.055 Uiso 1 1 calc R U . . .
H15B H 0.766102 0.958874 0.54126 0.055 Uiso 1 1 calc R U . . .
H15C H 0.617347 0.967258 0.538488 0.055 Uiso 1 1 calc R U . . .
C8 C 0.22663(10) 0.62687(9) 0.50749(10) 0.0323(2) Uani 1 1 d . . . . .
H8 H 0.143723 0.623336 0.523349 0.039 Uiso 1 1 calc R U . . .
C14 C 0.66669(11) 0.87227(7) 0.43819(8) 0.02610(16) Uani 1 1 d . . . . .
H14 H 0.740586 0.865077 0.402365 0.031 Uiso 1 1 calc R U . . .
C5 C 0.36541(11) 0.81950(9) 0.66890(9) 0.0321(2) Uani 1 1 d . . . . .
H5 H 0.343303 0.858562 0.719075 0.039 Uiso 1 1 calc R U . . .
C19 C 0.97114(10) 0.50091(7) 0.22620(8) 0.02765(17) Uani 1 1 d . . . . .
C18 C 0.95421(9) 0.57412(7) 0.28858(7) 0.02554(15) Uani 1 1 d . . . . .
H18 H 1.019155 0.61825 0.304726 0.031 Uiso 1 1 calc R U . . .
C6 C 0.28072(10) 0.75605(9) 0.62588(9) 0.0323(2) Uani 1 1 d . . . . .
H6 H 0.199665 0.75322 0.645397 0.039 Uiso 1 1 calc R U . . .
C16 C 0.54889(14) 0.87668(9) 0.36193(10) 0.0369(2) Uani 1 1 d . . . . .
H16A H 0.475027 0.88518 0.395096 0.055 Uiso 1 1 calc R U . . .
H16B H 0.540368 0.819101 0.324296 0.055 Uiso 1 1 calc R U . . .
H16C H 0.555653 0.928595 0.317429 0.055 Uiso 1 1 calc R U . . .
C11 C 0.79237(9) 0.77483(8) 0.61455(8) 0.02803(17) Uani 1 1 d . . . . .
H11 H 0.781144 0.83047 0.655302 0.034 Uiso 1 1 calc R U . . .
C4 C 0.48533(10) 0.82750(8) 0.63946(8) 0.02728(17) Uani 1 1 d . . . . .
H4 H 0.543407 0.872367 0.668598 0.033 Uiso 1 1 calc R U . . .
C3 C 0.51688(8) 0.76913(6) 0.56770(7) 0.02188(13) Uani 1 1 d . . . . .
C12 C 0.91711(11) 0.78577(12) 0.57523(12) 0.0452(3) Uani 1 1 d . . . . .
H12A H 0.98595 0.787035 0.630184 0.068 Uiso 1 1 calc R U . . .
H12B H 0.916519 0.843534 0.538213 0.068 Uiso 1 1 calc R U . . .
H12C H 0.928942 0.733777 0.532032 0.068 Uiso 1 1 calc R U . . .
C13 C 0.79154(17) 0.69075(11) 0.68064(11) 0.0477(3) Uani 1 1 d . . . . .
H13A H 0.817078 0.636173 0.646476 0.072 Uiso 1 1 calc R U . . .
H13B H 0.706746 0.681421 0.696934 0.072 Uiso 1 1 calc R U . . .
H13C H 0.85028 0.700518 0.741061 0.072 Uiso 1 1 calc R U . . .

loop_
_atom_site_aniso_label
_atom_site_aniso_U_11
_atom_site_aniso_U_22
_atom_site_aniso_U_33
_atom_site_aniso_U_23
_atom_site_aniso_U_13
_atom_site_aniso_U_12
Au1 0.018690(10) 0.020170(10) 0.019310(10) -0.002050(10) 0.003540(10) 0.001710(10)
P1 0.01689(8) 0.02090(8) 0.02000(8) -0.00235(7) 0.00349(7) 0.00146(7)
Cl2 0.05222(19) 0.04531(16) 0.04373(17) -0.02132(14) 0.00907(14) 0.01269(14)
Cl1 0.03857(14) 0.04324(14) 0.04704(16) 0.00268(12) 0.02384(13) 0.01384(12)
O2 0.0222(3) 0.0264(3) 0.0276(3) -0.0072(2) 0.0044(2) 0.0003(2)
C1 0.0186(3) 0.0242(3) 0.0221(3) 0.0011(3) 0.0024(3) 0.0012(3)
O1 0.0239(3) 0.0277(3) 0.0334(4) -0.0101(3) 0.0107(3) -0.0026(2)
C22 0.0235(3) 0.0235(3) 0.0202(3) -0.0025(3) 0.0024(3) 0.0029(3)
C9 0.0228(4) 0.0327(5) 0.0399(5) 0.0026(4) -0.0008(4) -0.0047(4)
C2 0.0179(3) 0.0248(3) 0.0221(3) 0.0020(3) 0.0041(3) 0.0024(3)
C7 0.0191(3) 0.0314(4) 0.0295(4) 0.0050(3) 0.0060(3) 0.0027(3)
C10 0.0245(4) 0.0264(4) 0.0298(4) -0.0009(3) -0.0002(3) -0.0015(3)
C21 0.0288(4) 0.0261(4) 0.0243(4) -0.0060(3) 0.0014(3) 0.0037(3)
C20 0.0328(4) 0.0291(4) 0.0234(4) -0.0047(3) 0.0038(3) 0.0102(4)
C17 0.0226(3) 0.0232(3) 0.0218(3) -0.0018(3) 0.0046(3) 0.0038(3)
C15 0.0474(7) 0.0230(4) 0.0418(6) -0.0038(4) 0.0111(5) -0.0005(4)
C8 0.0191(4) 0.0371(5) 0.0408(6) 0.0063(4) 0.0042(4) -0.0012(3)
C14 0.0289(4) 0.0233(3) 0.0275(4) 0.0005(3) 0.0085(3) 0.0014(3)
C5 0.0304(5) 0.0384(5) 0.0302(5) -0.0018(4) 0.0128(4) 0.0086(4)
C19 0.0279(4) 0.0316(4) 0.0247(4) 0.0017(3) 0.0080(3) 0.0107(3)
C18 0.0232(4) 0.0273(4) 0.0271(4) 0.0003(3) 0.0068(3) 0.0044(3)
C6 0.0240(4) 0.0403(5) 0.0350(5) 0.0031(4) 0.0123(4) 0.0063(4)
C16 0.0428(6) 0.0359(5) 0.0302(5) 0.0052(4) -0.0003(4) 0.0088(5)
C11 0.0218(4) 0.0341(4) 0.0267(4) -0.0077(3) -0.0015(3) 0.0038(3)
C4 0.0265(4) 0.0308(4) 0.0255(4) -0.0041(3) 0.0073(3) 0.0038(3)
C3 0.0190(3) 0.0256(3) 0.0217(3) -0.0013(3) 0.0053(3) 0.0026(3)
C12 0.0191(4) 0.0656(9) 0.0500(7) -0.0229(7) 0.0017(4) 0.0014(5)
C13 0.0532(8) 0.0477(7) 0.0366(6) 0.0069(5) -0.0124(6) 0.0086(6)

loop_
_atom_type_symbol
_atom_type_description
_atom_type_scat_dispersion_real
_atom_type_scat_dispersion_imag
_atom_type_scat_source
C C 0.0033 0.0016 'International Tables Vol C Tables 4.2.6.8 and 6.1.1.4'
H H 0 0 'International Tables Vol C Tables 4.2.6.8 and 6.1.1.4'
Au Au -2.0133 8.8022 'International Tables Vol C Tables 4.2.6.8 and 6.1.1.4'
Cl Cl 0.1484 0.1585 'International Tables Vol C Tables 4.2.6.8 and 6.1.1.4'
O O 0.0106 0.006 'International Tables Vol C Tables 4.2.6.8 and 6.1.1.4'
P P 0.1023 0.0942 'International Tables Vol C Tables 4.2.6.8 and 6.1.1.4'

loop_
_geom_angle_atom_site_label_1
_geom_angle_atom_site_label_2
_geom_angle_atom_site_label_3
_geom_angle
_geom_angle_site_symmetry_1
_geom_angle_site_symmetry_3
_geom_angle_publ_flag
C1 Au1 O2 96.38(3) . . ?
C1 Au1 O1 179.17(4) . . ?
O2 Au1 O1 83.81(3) . . ?
C1 Au1 P1 84.25(3) . . ?
O2 Au1 P1 177.99(2) . . ?
O1 Au1 P1 95.54(2) . . ?
C3 P1 C11 109.50(5) . . ?
C3 P1 C14 110.49(5) . . ?
C11 P1 C14 108.88(5) . . ?
C3 P1 Au1 102.93(3) . . ?
C11 P1 Au1 115.78(4) . . ?
C14 P1 Au1 109.12(4) . . ?
C22 O2 Au1 108.84(6) . . ?
C10 C1 C2 119.30(9) . . ?
C10 C1 Au1 121.57(7) . . ?
C2 C1 Au1 119.12(7) . . ?
C17 O1 Au1 109.00(6) . . ?
O2 C22 C21 121.65(9) . . ?
O2 C22 C17 119.13(8) . . ?
C21 C22 C17 119.23(9) . . ?
C8 C9 C10 121.53(10) . . ?
C8 C9 H9 119.2 . . ?
C10 C9 H9 119.2 . . ?
C7 C2 C3 119.08(9) . . ?
C7 C2 C1 120.40(9) . . ?
C3 C2 C1 120.51(8) . . ?
C8 C7 C6 123.32(10) . . ?
C8 C7 C2 118.59(10) . . ?
C6 C7 C2 118.08(10) . . ?
C1 C10 C9 120.03(10) . . ?
C1 C10 H10 120 . . ?
C9 C10 H10 120 . . ?
C22 C21 C20 120.35(10) . . ?
C22 C21 H21 119.8 . . ?
C20 C21 H21 119.8 . . ?
C19 C20 C21 120.12(9) . . ?
C19 C20 Cl2 121.74(8) . . ?
C21 C20 Cl2 118.12(9) . . ?
O1 C17 C18 121.03(9) . . ?
O1 C17 C22 119.13(8) . . ?
C18 C17 C22 119.82(8) . . ?
C14 C15 H15A 109.5 . . ?
C14 C15 H15B 109.5 . . ?
H15A C15 H15B 109.5 . . ?
C14 C15 H15C 109.5 . . ?
H15A C15 H15C 109.5 . . ?
H15B C15 H15C 109.5 . . ?
C9 C8 C7 120.07(10) . . ?
C9 C8 H8 120 . . ?
C7 C8 H8 120 . . ?
C16 C14 C15 111.58(10) . . ?
C16 C14 P1 110.03(8) . . ?
C15 C14 P1 111.71(8) . . ?
C16 C14 H14 107.8 . . ?
C15 C14 H14 107.8 . . ?
P1 C14 H14 107.8 . . ?
C6 C5 C4 120.67(10) . . ?
C6 C5 H5 119.7 . . ?
C4 C5 H5 119.7 . . ?
C20 C19 C18 120.31(9) . . ?
C20 C19 Cl1 121.59(8) . . ?
C18 C19 Cl1 118.03(9) . . ?
C17 C18 C19 120.01(10) . . ?
C17 C18 H18 120 . . ?
C19 C18 H18 120 . . ?
C5 C6 C7 121.61(9) . . ?
C5 C6 H6 119.2 . . ?
C7 C6 H6 119.2 . . ?
C14 C16 H16A 109.5 . . ?
C14 C16 H16B 109.5 . . ?
H16A C16 H16B 109.5 . . ?
C14 C16 H16C 109.5 . . ?
H16A C16 H16C 109.5 . . ?
H16B C16 H16C 109.5 . . ?
C13 C11 C12 112.13(12) . . ?
C13 C11 P1 110.44(9) . . ?
C12 C11 P1 111.83(8) . . ?
C13 C11 H11 107.4 . . ?
C12 C11 H11 107.4 . . ?
P1 C11 H11 107.4 . . ?
C3 C4 C5 118.98(10) . . ?
C3 C4 H4 120.5 . . ?
C5 C4 H4 120.5 . . ?
C4 C3 C2 121.46(9) . . ?
C4 C3 P1 126.09(8) . . ?
C2 C3 P1 112.44(6) . . ?
C11 C12 H12A 109.5 . . ?
C11 C12 H12B 109.5 . . ?
H12A C12 H12B 109.5 . . ?
C11 C12 H12C 109.5 . . ?
H12A C12 H12C 109.5 . . ?
H12B C12 H12C 109.5 . . ?
C11 C13 H13A 109.5 . . ?
C11 C13 H13B 109.5 . . ?
H13A C13 H13B 109.5 . . ?
C11 C13 H13C 109.5 . . ?
H13A C13 H13C 109.5 . . ?
H13B C13 H13C 109.5 . . ?

loop_
_geom_bond_atom_site_label_1
_geom_bond_atom_site_label_2
_geom_bond_distance
_geom_bond_site_symmetry_2
_geom_bond_publ_flag
Au1 C1 2.0134(9) . ?
Au1 O2 2.0377(7) . ?
Au1 O1 2.0399(8) . ?
Au1 P1 2.2469(2) . ?
P1 C3 1.7908(9) . ?
P1 C11 1.8128(10) . ?
P1 C14 1.8292(10) . ?
Cl2 C20 1.7360(10) . ?
Cl1 C19 1.7351(10) . ?
O2 C22 1.3466(12) . ?
C1 C10 1.3758(14) . ?
C1 C2 1.4247(13) . ?
O1 C17 1.3411(11) . ?
C22 C21 1.3917(13) . ?
C22 C17 1.4144(13) . ?
C9 C8 1.3656(19) . ?
C9 C10 1.4166(15) . ?
C9 H9 0.95 . ?
C2 C7 1.4199(13) . ?
C2 C3 1.4203(13) . ?
C7 C8 1.4172(16) . ?
C7 C6 1.4192(16) . ?
C10 H10 0.95 . ?
C21 C20 1.3953(15) . ?
C21 H21 0.95 . ?
C20 C19 1.3831(17) . ?
C17 C18 1.3918(13) . ?
C15 C14 1.5294(16) . ?
C15 H15A 0.98 . ?
C15 H15B 0.98 . ?
C15 H15C 0.98 . ?
C8 H8 0.95 . ?
C14 C16 1.5265(17) . ?
C14 H14 1 . ?
C5 C6 1.3683(18) . ?
C5 C4 1.4122(15) . ?
C5 H5 0.95 . ?
C19 C18 1.3940(14) . ?
C18 H18 0.95 . ?
C6 H6 0.95 . ?
C16 H16A 0.98 . ?
C16 H16B 0.98 . ?
C16 H16C 0.98 . ?
C11 C13 1.522(2) . ?
C11 C12 1.5265(17) . ?
C11 H11 1 . ?
C4 C3 1.3803(13) . ?
C4 H4 0.95 . ?
C12 H12A 0.98 . ?
C12 H12B 0.98 . ?
C12 H12C 0.98 . ?
C13 H13A 0.98 . ?
C13 H13B 0.98 . ?
C13 H13C 0.98 . ?
